data_1538510
loop_
_publ_author_name
'Pushcharovskii, D.Yu.'
'Ferraris, G.'
'Lebedeva, Yu.S.'
'Pekov, I.V.'
'Novakova, A.A.'
'Ivaldi, G.'

_publ_section_title
;
 Crystal structure of magnesioferrikatophorite
;
_journal_name_full Kristallografiya
_journal_page_first 21
_journal_page_last 28
_journal_volume 48
_journal_year 2003
_chemical_formula_sum 'Al0.84 Ca0.82 Fe1.91 H2 K0.06 Mg2.4 Mn0.01 Na1.77 O24 Si7.16 Ti0.17'
_chemical_name_systematic
;
Na1.77 K0.06 Ca0.82 Mg2.4 Fe1.91 Mn0.01 Ti0.17 (Si7.16 Al0.84 O22) (O H)2
;
_space_group_IT_number 12
_symmetry_space_group_name_Hall '-C 2y'
_symmetry_space_group_name_H-M 'C 1 2/m 1'
_cell_angle_alpha 90
_cell_angle_beta 104.39
_cell_angle_gamma 90
_cell_formula_units_Z 2
_cell_length_a 9.875
_cell_length_b 18.01
_cell_length_c 5.309
_cell_volume 914.576
_citation_journal_id_ASTM KRISAJ
_cod_data_source_file Pushcharovskii_KRISAJ_2003_423.cif
_cod_data_source_block H2Al0.84Ca0.82Fe1.91K0.06Mg2.4Mn0.01Na1.77O24Si7.16Ti0.17
_cod_original_cell_volume 914.5762
_cod_original_formula_sum
;
H2 Al0.84 Ca0.82 Fe1.91 K0.06 Mg2.4 Mn0.01 Na1.77 O24 Si7.16 Ti0.17
;
_cod_database_code 1538510

loop_
_symmetry_equiv_pos_as_xyz
x,y,z
-x,y,-z
-x,-y,-z
x,-y,z
x+1/2,y+1/2,z
-x+1/2,y+1/2,-z
-x+1/2,-y+1/2,-z
x+1/2,-y+1/2,z

loop_
_atom_site_label
_atom_site_type_symbol
_atom_site_fract_x
_atom_site_fract_y
_atom_site_fract_z
_atom_site_occupancy
_atom_site_U_iso_or_equiv
Na1 Na+1 0 0.2781 0.5 0.59 0.0
Ca1 Ca+2 0 0.2781 0.5 0.41 0.0
O6 O-2 0.3427 0.1176 0.5932 1 0.0
O7 O-2 0.3384 0 0.2867 1 0.0
O2 O-2 0.1194 0.1711 0.7313 1 0.0
O3 O-2 0.1084 0 0.7108 1 0.0
Mg2 Mg+2 0 0.18063 0 0.345 0.0
Mg3 Mg+2 0 0 0 0.3 0.0
O1 O-2 0.1098 0.0882 0.2144 1 0.0
O4 O-2 0.364 0.2495 0.7948 1 0.0
Mn1 Mn+2 0 0 0 0.01 0.0
Si2 Si+4 0.28894 0.17158 0.8049 1 0.0
Al1 Al+3 0.28009 0.08562 0.2968 0.21 0.0
Mg1 Mg+2 0 0.08874 0.5 0.705 0.0
Ti1 Ti+4 0 0.08874 0.5 0.085 0.0
Fe1 Fe+3 0 0.08874 0.5 0.21 0.0
Fe2 Fe+3 0 0.18063 0 0.655 0.0
Na3 Na+1 0.4487 0 0.88028 0.155 0.0
Si1 Si+4 0.28009 0.08562 0.2968 0.79 0.0
K1 K+1 0.5 0 0 0.065 0.0
Fe3 Fe+2 0 0 0 0.185 0.0
O5 O-2 0.3494 0.1323 0.0927 1 0.0
Na2 Na+1 0.5 0 0 0.28 0.0
